data_4129867
loop_
_publ_author_name
'Lin, Luqing'
'Yamamoto, Kumiko'
'Mitsunuma, Harunobu'
'Kanzaki, Yamato'
'Matsunaga, Shigeki'
'Kanai, Motomu'

_publ_section_title
;
 Catalytic Asymmetric Iterative/Domino Aldehyde Cross-Aldol Reactions for
 the Rapid and Flexible Synthesis of 1,3-Polyols.
;
_journal_issue 49
_journal_name_full 'Journal of the American Chemical Society'
_journal_page_first 15418
_journal_page_last 15421
_journal_paper_doi 10.1021/jacs.5b11192
_journal_volume 137
_journal_year 2015
_chemical_absolute_configuration syn
_chemical_formula_sum 'C18 H32 O5'
_chemical_formula_weight 328.44
_space_group_IT_number 4
_space_group_name_Hall 'P 2yb'
_space_group_name_H-M_alt 'P 1 21 1'
_symmetry_cell_setting monoclinic
_symmetry_space_group_name_H-M 'P 1 21 1'
_atom_sites_solution_hydrogens geom
_atom_sites_solution_primary direct
_atom_sites_solution_secondary difmap
_audit_creation_method SHELXL-97
_cell_angle_alpha 90.00
_cell_angle_beta 92.9155(19)
_cell_angle_gamma 90.00
_cell_formula_units_Z 2
_cell_length_a 6.2435(2)
_cell_length_b 8.0069(2)
_cell_length_c 18.0851(4)
_cell_measurement_reflns_used 3339
_cell_measurement_temperature 103(2)
_cell_measurement_theta_max 68.2
_cell_measurement_theta_min 4.9
_cell_volume 902.92(4)
_computing_cell_refinement PROCESS-AUTO
_computing_data_collection PROCESS-AUTO
_computing_molecular_graphics 'Yadokari-XG 2009 (Wakita, Nemoto et al., 2009)'
_computing_publication_material 'Yadokari-XG 2009 (Wakita, Nemoto et al., 2009)'
_computing_structure_refinement 'SHELXL-97 (Sheldrick, 1997)'
_computing_structure_solution 'SHELXS-97 (Sheldrick, 1990)'
_diffrn_ambient_temperature 103(2)
_diffrn_detector_area_resol_mean 10.00
_diffrn_measured_fraction_theta_full 0.998
_diffrn_measured_fraction_theta_max 0.998
_diffrn_measurement_device_type 'Rigaku RAXIS-RAPID'
_diffrn_measurement_method \w
_diffrn_radiation_monochromator graphite
_diffrn_radiation_source 'fine-focus sealed tube'
_diffrn_radiation_type CuK\a
_diffrn_radiation_wavelength 1.54187
_diffrn_reflns_av_R_equivalents 0.0639
_diffrn_reflns_av_sigmaI/netI 0.0687
_diffrn_reflns_limit_h_max 7
_diffrn_reflns_limit_h_min -7
_diffrn_reflns_limit_k_max 9
_diffrn_reflns_limit_k_min -9
_diffrn_reflns_limit_l_max 21
_diffrn_reflns_limit_l_min -21
_diffrn_reflns_number 9426
_diffrn_reflns_theta_full 68.22
_diffrn_reflns_theta_max 68.22
_diffrn_reflns_theta_min 4.90
_exptl_absorpt_coefficient_mu 0.700
_exptl_absorpt_correction_T_max 1.0000
_exptl_absorpt_correction_T_min 0.7350
_exptl_absorpt_correction_type multi-scan
_exptl_absorpt_process_details
;
    Higashi, T. (1995). Program for Absorption Correction.
    Rigaku Corporation, Tokyo, Japan.
;
_exptl_crystal_colour colorless
_exptl_crystal_density_diffrn 1.208
_exptl_crystal_density_method 'not measured'
_exptl_crystal_description platelet
_exptl_crystal_F_000 360
_exptl_crystal_size_max 0.20
_exptl_crystal_size_mid 0.18
_exptl_crystal_size_min 0.14
_refine_diff_density_max 0.395
_refine_diff_density_min -0.308
_refine_diff_density_rms 0.081
_refine_ls_extinction_method none
_refine_ls_goodness_of_fit_ref 1.177
_refine_ls_hydrogen_treatment constr
_refine_ls_matrix_type full
_refine_ls_number_parameters 215
_refine_ls_number_reflns 3224
_refine_ls_number_restraints 1
_refine_ls_restrained_S_all 1.177
_refine_ls_R_factor_all 0.0597
_refine_ls_R_factor_gt 0.0430
_refine_ls_shift/su_max 0.000
_refine_ls_shift/su_mean 0.000
_refine_ls_structure_factor_coef Fsqd
_refine_ls_weighting_details 'calc w=1/[\s^2^(Fo^2^)+(0.0786P)^2^+0.1260P] where P=(Fo^2^+2Fc^2^)/3'
_refine_ls_weighting_scheme calc
_refine_ls_wR_factor_gt 0.1155
_refine_ls_wR_factor_ref 0.1536
_reflns_number_gt 2695
_reflns_number_total 3224
_reflns_threshold_expression >2sigma(I)
_cod_data_source_file ja5b11192_si_003.cif
_cod_data_source_block ydkr
_cod_original_sg_symbol_H-M 'P 21'
_cod_database_code 4129867

loop_
_symmetry_equiv_pos_as_xyz
'x, y, z'
'-x, y+1/2, -z'

loop_
_atom_site_label
_atom_site_type_symbol
_atom_site_fract_x
_atom_site_fract_y
_atom_site_fract_z
_atom_site_U_iso_or_equiv
_atom_site_adp_type
_atom_site_occupancy
_atom_site_symmetry_multiplicity
_atom_site_calc_flag
_atom_site_refinement_flags
O1 O 0.5662(3) -0.0468(2) 0.25234(10) 0.0204(5) Uani 1 1 d .
H1 H 0.4607 0.0098 0.2361 0.031 Uiso 1 1 calc R
O2 O 0.7923(3) 0.2717(2) -0.08682(10) 0.0204(5) Uani 1 1 d .
H2 H 0.8784 0.1977 -0.0995 0.031 Uiso 1 1 calc R
O3 O 1.1889(3) 0.0591(2) 0.17667(10) 0.0182(4) Uani 1 1 d .
H3 H 1.1869 -0.0324 0.1540 0.027 Uiso 1 1 calc R
O4 O 0.9303(3) 0.5333(2) 0.11056(11) 0.0199(5) Uani 1 1 d .
H4 H 0.8100 0.5540 0.1273 0.030 Uiso 1 1 calc R
C2 C 0.4146(5) 0.0510(4) 0.48484(15) 0.0195(6) Uani 1 1 d .
C3 C 0.9525(5) 0.2905(3) 0.19184(14) 0.0172(6) Uani 1 1 d .
H5 H 0.8075 0.3208 0.2087 0.021 Uiso 1 1 calc R
C4 C 0.9677(5) 0.3557(3) 0.11224(14) 0.0159(6) Uani 1 1 d .
H6 H 1.1198 0.3389 0.0990 0.019 Uiso 1 1 calc R
C5 C 0.7071(5) 0.0574(3) 0.29806(14) 0.0177(6) Uani 1 1 d .
H7 H 0.6685 0.1765 0.2873 0.021 Uiso 1 1 calc R
C6 C 0.4575(5) 0.0751(4) 0.40329(15) 0.0226(7) Uani 1 1 d .
H8 H 0.3501 0.0096 0.3734 0.027 Uiso 1 1 calc R
H9 H 0.4344 0.1943 0.3907 0.027 Uiso 1 1 calc R
C7 C 1.0029(5) -0.1553(4) 0.28017(15) 0.0195(6) Uani 1 1 d .
H10 H 1.1583 -0.1647 0.2761 0.029 Uiso 1 1 calc R
H11 H 0.9293 -0.2174 0.2397 0.029 Uiso 1 1 calc R
H12 H 0.9631 -0.2016 0.3277 0.029 Uiso 1 1 calc R
C8 C 0.9369(5) 0.0298(4) 0.27547(14) 0.0173(6) Uani 1 1 d .
H13 H 1.0334 0.0925 0.3115 0.021 Uiso 1 1 calc R
C9 C 0.9751(5) 0.0997(3) 0.19741(14) 0.0176(6) Uani 1 1 d .
H14 H 0.8697 0.0471 0.1610 0.021 Uiso 1 1 calc R
C10 C 0.5701(5) 0.0922(4) 0.54050(15) 0.0248(7) Uani 1 1 d .
H15 H 0.7070 0.1311 0.5277 0.030 Uiso 1 1 calc R
C11 C 0.8267(4) 0.2710(4) 0.05067(14) 0.0169(6) Uani 1 1 d .
H16 H 0.8717 0.1514 0.0478 0.020 Uiso 1 1 calc R
C12 C 0.5231(6) 0.0758(4) 0.61499(16) 0.0264(7) Uani 1 1 d .
H17 H 0.6288 0.1044 0.6525 0.032 Uiso 1 1 calc R
C13 C 0.6777(5) 0.0258(4) 0.38061(15) 0.0203(6) Uani 1 1 d .
H18 H 0.7011 -0.0943 0.3914 0.024 Uiso 1 1 calc R
H19 H 0.7869 0.0900 0.4103 0.024 Uiso 1 1 calc R
C14 C 0.2194(5) -0.0071(4) 0.50602(16) 0.0255(7) Uani 1 1 d .
H20 H 0.1129 -0.0373 0.4691 0.031 Uiso 1 1 calc R
C15 C 0.3263(5) 0.0190(4) 0.63466(15) 0.0266(7) Uani 1 1 d .
H21 H 0.2956 0.0087 0.6854 0.032 Uiso 1 1 calc R
C16 C 1.1193(5) 0.3806(4) 0.24242(15) 0.0238(7) Uani 1 1 d .
H22 H 1.2636 0.3504 0.2282 0.036 Uiso 1 1 calc R
H23 H 1.1014 0.3476 0.2939 0.036 Uiso 1 1 calc R
H24 H 1.0995 0.5016 0.2375 0.036 Uiso 1 1 calc R
C17 C 0.5877(5) 0.2749(4) 0.06369(15) 0.0236(6) Uani 1 1 d .
H25 H 0.5080 0.2249 0.0212 0.035 Uiso 1 1 calc R
H26 H 0.5415 0.3908 0.0697 0.035 Uiso 1 1 calc R
H27 H 0.5600 0.2114 0.1085 0.035 Uiso 1 1 calc R
C18 C 0.1746(5) -0.0228(4) 0.58020(18) 0.0282(7) Uani 1 1 d .
H28 H 0.0383 -0.0626 0.5933 0.034 Uiso 1 1 calc R
C19 C 0.8793(5) 0.3557(4) -0.02190(14) 0.0213(6) Uani 1 1 d .
H29 H 0.8234 0.4714 -0.0217 0.026 Uiso 1 1 calc R
H30 H 1.0371 0.3621 -0.0245 0.026 Uiso 1 1 calc R
O5 O 0.5720(4) 0.6592(3) 0.16868(13) 0.0359(6) Uani 1 1 d .

loop_
_atom_site_aniso_label
_atom_site_aniso_U_11
_atom_site_aniso_U_22
_atom_site_aniso_U_33
_atom_site_aniso_U_23
_atom_site_aniso_U_13
_atom_site_aniso_U_12
O1 0.0177(11) 0.0217(10) 0.0215(10) -0.0021(8) -0.0036(8) 0.0011(9)
O2 0.0224(11) 0.0211(10) 0.0175(9) -0.0003(8) -0.0012(8) -0.0004(9)
O3 0.0194(11) 0.0166(10) 0.0187(9) -0.0028(8) 0.0019(8) 0.0013(8)
O4 0.0200(11) 0.0158(10) 0.0240(10) 0.0000(8) 0.0018(8) -0.0005(8)
C2 0.0226(16) 0.0176(14) 0.0182(14) 0.0017(11) 0.0009(11) 0.0027(12)
C3 0.0187(15) 0.0164(14) 0.0166(13) -0.0028(11) 0.0039(11) 0.0040(11)
C4 0.0174(14) 0.0159(14) 0.0146(13) 0.0001(10) 0.0018(11) 0.0034(12)
C5 0.0215(16) 0.0167(14) 0.0144(12) -0.0005(11) -0.0028(11) 0.0005(12)
C6 0.0235(17) 0.0293(16) 0.0152(13) 0.0023(12) 0.0029(12) 0.0039(14)
C7 0.0212(15) 0.0179(14) 0.0192(13) 0.0031(11) -0.0011(12) 0.0036(12)
C8 0.0205(16) 0.0179(14) 0.0135(12) 0.0013(10) 0.0001(11) 0.0008(12)
C9 0.0242(16) 0.0152(14) 0.0133(12) -0.0004(10) 0.0003(11) 0.0016(11)
C10 0.0291(19) 0.0249(17) 0.0206(14) 0.0008(12) 0.0026(13) 0.0014(13)
C11 0.0174(15) 0.0156(13) 0.0176(13) 0.0001(11) 0.0012(11) -0.0016(12)
C12 0.039(2) 0.0224(16) 0.0180(13) 0.0005(12) -0.0014(13) 0.0027(14)
C13 0.0205(16) 0.0238(15) 0.0168(13) 0.0022(12) 0.0023(11) -0.0029(13)
C14 0.0224(17) 0.0304(17) 0.0237(15) 0.0017(13) 0.0004(13) 0.0002(14)
C15 0.041(2) 0.0240(16) 0.0160(14) 0.0047(12) 0.0081(13) 0.0113(15)
C16 0.0380(19) 0.0145(14) 0.0187(13) -0.0008(11) -0.0013(13) -0.0012(13)
C17 0.0240(17) 0.0260(15) 0.0204(13) -0.0005(12) -0.0020(12) -0.0025(14)
C18 0.0235(17) 0.0290(17) 0.0330(17) 0.0081(13) 0.0114(14) 0.0027(14)
C19 0.0290(17) 0.0193(14) 0.0154(14) -0.0019(11) -0.0014(12) 0.0018(13)
O5 0.0293(14) 0.0346(14) 0.0428(14) -0.0163(11) -0.0068(11) 0.0108(11)

loop_
_atom_type_symbol
_atom_type_description
_atom_type_scat_dispersion_real
_atom_type_scat_dispersion_imag
_atom_type_scat_source
C C 0.0181 0.0091 'International Tables Vol C Tables 4.2.6.8 and 6.1.1.4'
H H 0.0000 0.0000 'International Tables Vol C Tables 4.2.6.8 and 6.1.1.4'
O O 0.0492 0.0322 'International Tables Vol C Tables 4.2.6.8 and 6.1.1.4'

loop_
_geom_angle_atom_site_label_1
_geom_angle_atom_site_label_2
_geom_angle_atom_site_label_3
_geom_angle
C14 C2 C10 118.0(3)
C14 C2 C6 120.9(3)
C10 C2 C6 121.0(3)
C16 C3 C9 111.9(2)
C16 C3 C4 109.0(2)
C9 C3 C4 112.9(2)
O4 C4 C3 109.7(2)
O4 C4 C11 109.5(2)
C3 C4 C11 117.8(2)
O1 C5 C8 108.5(2)
O1 C5 C13 111.3(2)
C8 C5 C13 113.4(2)
C13 C6 C2 115.9(2)
C5 C8 C7 112.2(2)
C5 C8 C9 112.4(2)
C7 C8 C9 110.2(2)
O3 C9 C3 106.9(2)
O3 C9 C8 110.1(2)
C3 C9 C8 113.7(2)
C12 C10 C2 119.9(3)
C17 C11 C19 112.3(2)
C17 C11 C4 114.1(2)
C19 C11 C4 106.6(2)
C15 C12 C10 120.9(3)
C6 C13 C5 112.2(2)
C2 C14 C18 121.6(3)
C18 C15 C12 119.2(3)
C15 C18 C14 120.3(3)
O2 C19 C11 113.9(2)

loop_
_geom_bond_atom_site_label_1
_geom_bond_atom_site_label_2
_geom_bond_distance
O1 C5 1.442(3)
O2 C19 1.436(3)
O3 C9 1.442(3)
O4 C4 1.441(3)
C2 C14 1.377(4)
C2 C10 1.402(4)
C2 C6 1.525(4)
C3 C16 1.531(4)
C3 C9 1.536(4)
C3 C4 1.539(4)
C4 C11 1.541(4)
C5 C8 1.528(4)
C5 C13 1.535(3)
C6 C13 1.508(4)
C7 C8 1.539(4)
C8 C9 1.548(3)
C10 C12 1.399(4)
C11 C17 1.523(4)
C11 C19 1.528(4)
C12 C15 1.374(5)
C14 C18 1.390(4)
C15 C18 1.372(4)

loop_
_geom_torsion_atom_site_label_1
_geom_torsion_atom_site_label_2
_geom_torsion_atom_site_label_3
_geom_torsion_atom_site_label_4
_geom_torsion
C16 C3 C4 O4 -59.0(3)
C9 C3 C4 O4 176.0(2)
C16 C3 C4 C11 174.9(2)
C9 C3 C4 C11 50.0(3)
C14 C2 C6 C13 -140.5(3)
C10 C2 C6 C13 41.6(4)
O1 C5 C8 C7 -56.0(3)
C13 C5 C8 C7 68.1(3)
O1 C5 C8 C9 68.8(3)
C13 C5 C8 C9 -167.1(2)
C16 C3 C9 O3 -59.1(3)
C4 C3 C9 O3 64.4(3)
C16 C3 C9 C8 62.6(3)
C4 C3 C9 C8 -174.0(2)
C5 C8 C9 O3 -175.6(2)
C7 C8 C9 O3 -49.7(3)
C5 C8 C9 C3 64.5(3)
C7 C8 C9 C3 -169.5(2)
C14 C2 C10 C12 -0.9(5)
C6 C2 C10 C12 177.1(3)
O4 C4 C11 C17 -68.8(3)
C3 C4 C11 C17 57.4(3)
O4 C4 C11 C19 55.7(3)
C3 C4 C11 C19 -178.1(2)
C2 C10 C12 C15 0.3(5)
C2 C6 C13 C5 -179.0(3)
O1 C5 C13 C6 -64.8(3)
C8 C5 C13 C6 172.6(2)
C10 C2 C14 C18 0.9(5)
C6 C2 C14 C18 -177.1(3)
C10 C12 C15 C18 0.3(5)
C12 C15 C18 C14 -0.2(5)
C2 C14 C18 C15 -0.4(5)
C17 C11 C19 O2 -65.5(3)
C4 C11 C19 O2 169.0(2)
